data_4510403
loop_
_publ_author_name
'Morse, Graham E.'
'Gong, Ivan'
'Kawar, Yazan'
'Lough, Alan J.'
'Bender, Timothy P.'

_publ_section_title
;
 Crystal and Solid-State Arrangement Trends of Halogenated Boron
 Subphthalocyanines
;
_journal_issue 5
_journal_name_full 'Crystal Growth &amp; Design'
_journal_page_first 2138
_journal_paper_doi 10.1021/cg401475b
_journal_volume 14
_journal_year 2014
_chemical_formula_moiety 'C24 B Br Cl12 N6  1.5(C7 H8)'
_chemical_formula_sum 'C34.5 H12 B Br Cl12 N6'
_chemical_formula_weight 1026.62
_chemical_name_common 'Br-Cl12BsubPc toluene solvate'
_chemical_name_systematic Bromido(dodecachlorosubphthalocyaninato)boron(III)(toluene)
_space_group_IT_number 2
_symmetry_cell_setting triclinic
_symmetry_space_group_name_Hall '-P 1'
_symmetry_space_group_name_H-M 'P -1'
_atom_sites_solution_hydrogens geom
_atom_sites_solution_primary direct
_atom_sites_solution_secondary difmap
_audit_creation_method SHELXL-97
_cell_angle_alpha 79.815(3)
_cell_angle_beta 74.727(3)
_cell_angle_gamma 88.451(3)
_cell_formula_units_Z 2
_cell_length_a 8.6097(5)
_cell_length_b 14.8531(9)
_cell_length_c 15.6559(10)
_cell_measurement_reflns_used 3029
_cell_measurement_temperature 147(2)
_cell_measurement_theta_max 66.47
_cell_measurement_theta_min 11.55
_cell_volume 1900.5(2)
_computing_cell_refinement APEX2
_computing_data_collection 'APEX2 (Bruker, 2007)'
_computing_data_reduction 'SAINT (Bruker, 2007)'
_computing_molecular_graphics 'PLATON (Spek, 2009)'
_computing_publication_material 'SHELXTL (Sheldrick, 2008)'
_computing_structure_refinement 'SHELXL-97 (Sheldrick, 2008)'
_computing_structure_solution 'SHELXS-97 (Sheldrick, 2008)'
_diffrn_ambient_temperature 147(2)
_diffrn_measured_fraction_theta_full 0.969
_diffrn_measured_fraction_theta_max 0.969
_diffrn_measurement_device_type 'Bruker Kappa APEX-DUO CCD'
_diffrn_measurement_method '\f and \w scans'
_diffrn_radiation_monochromator 'multi-layer optics'
_diffrn_radiation_source 'Bruker ImuS'
_diffrn_radiation_type CuK\a
_diffrn_radiation_wavelength 1.54178
_diffrn_reflns_av_R_equivalents 0.0688
_diffrn_reflns_av_sigmaI/netI 0.0549
_diffrn_reflns_limit_h_max 10
_diffrn_reflns_limit_h_min -9
_diffrn_reflns_limit_k_max 17
_diffrn_reflns_limit_k_min -16
_diffrn_reflns_limit_l_max 18
_diffrn_reflns_limit_l_min -18
_diffrn_reflns_number 32281
_diffrn_reflns_theta_full 66.47
_diffrn_reflns_theta_max 66.47
_diffrn_reflns_theta_min 3.02
_exptl_absorpt_coefficient_mu 9.562
_exptl_absorpt_correction_T_max 0.7528
_exptl_absorpt_correction_T_min 0.4093
_exptl_absorpt_correction_type multi-scan
_exptl_absorpt_process_details 'TWINABS (Bruker, 2007)'
_exptl_crystal_colour purple
_exptl_crystal_density_diffrn 1.794
_exptl_crystal_density_method 'not measured'
_exptl_crystal_description needle
_exptl_crystal_F_000 1010
_exptl_crystal_size_max 0.30
_exptl_crystal_size_mid 0.10
_exptl_crystal_size_min 0.08
_refine_diff_density_max 0.681
_refine_diff_density_min -0.920
_refine_diff_density_rms 0.173
_refine_ls_extinction_method none
_refine_ls_goodness_of_fit_ref 1.082
_refine_ls_hydrogen_treatment constr
_refine_ls_matrix_type full
_refine_ls_number_parameters 500
_refine_ls_number_reflns 6491
_refine_ls_number_restraints 36
_refine_ls_restrained_S_all 1.080
_refine_ls_R_factor_all 0.0705
_refine_ls_R_factor_gt 0.0578
_refine_ls_shift/su_max 0.001
_refine_ls_shift/su_mean 0.000
_refine_ls_structure_factor_coef Fsqd
_refine_ls_weighting_details 'calc w=1/[\s^2^(Fo^2^)+(0.0897P)^2^+7.9158P] where P=(Fo^2^+2Fc^2^)/3'
_refine_ls_weighting_scheme calc
_refine_ls_wR_factor_gt 0.1593
_refine_ls_wR_factor_ref 0.1667
_reflns_number_gt 5710
_reflns_number_total 6491
_reflns_threshold_expression I>2\s(I)
_cod_data_source_file cg401475b_si_008.cif
_cod_data_source_block Br-Cl12BsubPc[toluene][d12207]
_cod_depositor_comments
;
The following automatic conversions were performed:

'_symmetry_cell_setting' value 'Triclinic' changed to 'triclinic'
according to
/usr/data/users/saulius/crontab/automatic-downloads/rss-feeds/ACS/lib/dictionaries/cif_core.dic
dictionary named 'cif_core.dic' version 2.4.2 from 2011-04-26.

Automatic conversion script
Id: cif_fix_values 2281 2013-09-26 08:29:07Z andrius 

 Adding full bibliography for 4510399--4510406.cif.
;
_cod_original_formula_sum 'C34.50 H12 B Br Cl12 N6'
_cod_database_code 4510403

loop_
_symmetry_equiv_pos_as_xyz
'x, y, z'
'-x, -y, -z'

loop_
_atom_site_label
_atom_site_type_symbol
_atom_site_fract_x
_atom_site_fract_y
_atom_site_fract_z
_atom_site_U_iso_or_equiv
_atom_site_adp_type
_atom_site_occupancy
_atom_site_symmetry_multiplicity
_atom_site_calc_flag
_atom_site_refinement_flags
_atom_site_disorder_assembly
_atom_site_disorder_group
Br1 Br -0.13380(6) 0.49313(3) 0.65333(4) 0.02263(17) Uani 1 1 d . . .
Cl1 Cl 0.51239(14) 0.40704(9) 0.80769(9) 0.0267(3) Uani 1 1 d . . .
Cl2 Cl 0.48052(17) 0.31559(11) 1.00838(10) 0.0362(3) Uani 1 1 d . . .
Cl3 Cl 0.1575(2) 0.22504(12) 1.12630(9) 0.0420(4) Uani 1 1 d . . .
Cl4 Cl -0.13742(16) 0.21698(9) 1.04567(8) 0.0290(3) Uani 1 1 d . . .
Cl5 Cl -0.46204(18) 0.09823(10) 0.91831(9) 0.0362(3) Uani 1 1 d . . .
Cl6 Cl -0.5716(2) -0.05821(10) 0.83663(11) 0.0437(4) Uani 1 1 d . . .
Cl7 Cl -0.48081(19) -0.04918(9) 0.62893(11) 0.0378(3) Uani 1 1 d . . .
Cl8 Cl -0.27168(18) 0.11467(10) 0.50112(9) 0.0348(3) Uani 1 1 d . . .
Cl9 Cl 0.18540(17) 0.24765(10) 0.33311(9) 0.0339(3) Uani 1 1 d . . .
Cl10 Cl 0.5525(2) 0.28239(11) 0.23295(9) 0.0401(4) Uani 1 1 d . . .
Cl11 Cl 0.78446(17) 0.35602(11) 0.32834(10) 0.0391(4) Uani 1 1 d . . .
Cl12 Cl 0.64910(14) 0.40983(8) 0.51820(8) 0.0240(3) Uani 1 1 d . . .
N1 N 0.0355(5) 0.3535(3) 0.7507(3) 0.0162(8) Uani 1 1 d . . .
N2 N -0.1777(5) 0.2521(3) 0.8408(3) 0.0171(8) Uani 1 1 d . . .
N3 N -0.1405(5) 0.2917(3) 0.6828(3) 0.0153(8) Uani 1 1 d . . .
N4 N -0.0373(5) 0.2642(3) 0.5328(3) 0.0193(8) Uani 1 1 d . . .
N5 N 0.1074(5) 0.3588(3) 0.5939(3) 0.0155(8) Uani 1 1 d . . .
N6 N 0.3064(5) 0.3877(3) 0.6668(3) 0.0170(8) Uani 1 1 d . . .
C1 C 0.1925(6) 0.3712(3) 0.7453(3) 0.0164(9) Uani 1 1 d . . .
C2 C 0.2094(6) 0.3452(3) 0.8356(3) 0.0192(10) Uani 1 1 d . . .
C3 C 0.3388(6) 0.3502(3) 0.8730(3) 0.0206(10) Uani 1 1 d . . .
C4 C 0.3212(6) 0.3113(4) 0.9621(4) 0.0251(11) Uani 1 1 d . . .
C5 C 0.1753(7) 0.2689(4) 1.0152(4) 0.0256(11) Uani 1 1 d . . .
C6 C 0.0432(6) 0.2655(3) 0.9802(3) 0.0212(10) Uani 1 1 d . . .
C7 C 0.0601(6) 0.3022(3) 0.8900(3) 0.0180(10) Uani 1 1 d . . .
C8 C -0.0458(6) 0.3036(3) 0.8312(3) 0.0174(9) Uani 1 1 d . . .
C9 C -0.2164(6) 0.2433(3) 0.7653(3) 0.0181(10) Uani 1 1 d . . .
C10 C -0.3061(6) 0.1703(3) 0.7470(4) 0.0206(10) Uani 1 1 d . . .
C11 C -0.4043(7) 0.0998(4) 0.8041(4) 0.0260(11) Uani 1 1 d . . .
C12 C -0.4547(7) 0.0313(4) 0.7674(4) 0.0282(12) Uani 1 1 d . . .
C13 C -0.4134(7) 0.0346(4) 0.6727(4) 0.0288(12) Uani 1 1 d . . .
C14 C -0.3193(6) 0.1068(4) 0.6157(4) 0.0241(11) Uani 1 1 d . . .
C15 C -0.2638(6) 0.1739(3) 0.6534(4) 0.0207(10) Uani 1 1 d . . .
C16 C -0.1464(6) 0.2484(3) 0.6129(3) 0.0179(10) Uani 1 1 d . . .
C17 C 0.0933(6) 0.3146(3) 0.5270(3) 0.0177(10) Uani 1 1 d . . .
C18 C 0.2544(6) 0.3191(3) 0.4650(3) 0.0190(10) Uani 1 1 d . . .
C19 C 0.3134(7) 0.2933(3) 0.3826(4) 0.0239(11) Uani 1 1 d . . .
C20 C 0.4786(7) 0.3068(4) 0.3388(4) 0.0250(11) Uani 1 1 d . . .
C21 C 0.5830(6) 0.3422(3) 0.3813(4) 0.0244(11) Uani 1 1 d . . .
C22 C 0.5246(6) 0.3662(3) 0.4654(3) 0.0195(10) Uani 1 1 d . . .
C23 C 0.3595(6) 0.3574(3) 0.5068(3) 0.0174(9) Uani 1 1 d . . .
C24 C 0.2627(6) 0.3757(3) 0.5930(3) 0.0161(9) Uani 1 1 d . . .
B1 B -0.0305(6) 0.3693(4) 0.6715(4) 0.0159(10) Uani 1 1 d . . .
C1S C -0.9420(7) 0.0584(4) 0.7872(3) 0.052(2) Uani 1 1 d G . .
C2S C -1.0037(6) 0.0129(3) 0.7326(4) 0.060(2) Uani 1 1 d G . .
H2SA H -1.0888 -0.0310 0.7587 0.072 Uiso 1 1 calc R . .
C3S C -0.9409(8) 0.0316(5) 0.6398(4) 0.084(3) Uani 1 1 d G . .
H3SA H -0.9831 0.0005 0.6025 0.100 Uiso 1 1 calc R . .
C4S C -0.8164(8) 0.0958(5) 0.6016(3) 0.088(4) Uani 1 1 d G . .
H4SA H -0.7735 0.1086 0.5381 0.106 Uiso 1 1 calc R . .
C5S C -0.7547(6) 0.1413(3) 0.6562(5) 0.081(4) Uani 1 1 d G . .
H5SA H -0.6696 0.1852 0.6300 0.097 Uiso 1 1 calc R . .
C6S C -0.8175(7) 0.1226(3) 0.7490(5) 0.071(3) Uani 1 1 d G . .
H6SA H -0.7753 0.1537 0.7863 0.086 Uiso 1 1 calc R . .
C7S C -1.0131(16) 0.0339(7) 0.8890(6) 0.091(4) Uani 1 1 d . . .
H7SA H -1.0651 -0.0268 0.9039 0.137 Uiso 1 1 calc R . .
H7SB H -1.0929 0.0793 0.9089 0.137 Uiso 1 1 calc R . .
H7SC H -0.9270 0.0335 0.9193 0.137 Uiso 1 1 calc R . .
C8S C 1.0613(11) 0.5028(8) 1.0144(7) 0.041(2) Uani 0.50 1 d PGU A -1
C9S C 0.9139(12) 0.4646(7) 1.0668(6) 0.040(2) Uani 0.50 1 d PGU A -1
H9SA H 0.9002 0.4408 1.1288 0.048 Uiso 0.50 1 calc PR A -1
C10S C 0.7864(10) 0.4610(7) 1.0283(6) 0.041(2) Uani 0.50 1 d PGU A -1
H10A H 0.6856 0.4349 1.0641 0.049 Uiso 0.50 1 calc PR A -1
C11S C 0.8064(11) 0.4958(8) 0.9375(7) 0.042(3) Uani 0.50 1 d PGU A -1
H11A H 0.7192 0.4934 0.9113 0.051 Uiso 0.50 1 calc PR A -1
C12S C 0.9538(12) 0.5340(7) 0.8852(6) 0.044(2) Uani 0.50 1 d PGU A -1
H12A H 0.9674 0.5578 0.8232 0.053 Uiso 0.50 1 calc PR A -1
C13S C 1.0813(10) 0.5376(7) 0.9237(7) 0.042(2) Uani 0.50 1 d PGU A -1
H13A H 1.1821 0.5637 0.8879 0.051 Uiso 0.50 1 calc PR A -1
C14S C 1.202(2) 0.5093(14) 1.0528(17) 0.063(6) Uani 0.50 1 d P A -1
H14A H 1.1710 0.4828 1.1170 0.094 Uiso 0.50 1 calc PR A -1
H14B H 1.2335 0.5736 1.0451 0.094 Uiso 0.50 1 calc PR A -1
H14C H 1.2919 0.4756 1.0215 0.094 Uiso 0.50 1 calc PR A -1

loop_
_atom_site_aniso_label
_atom_site_aniso_U_11
_atom_site_aniso_U_22
_atom_site_aniso_U_33
_atom_site_aniso_U_23
_atom_site_aniso_U_13
_atom_site_aniso_U_12
Br1 0.0238(3) 0.0159(3) 0.0280(3) -0.0012(2) -0.0083(2) 0.00248(19)
Cl1 0.0202(6) 0.0354(7) 0.0265(7) -0.0068(5) -0.0084(5) -0.0020(5)
Cl2 0.0356(7) 0.0506(8) 0.0306(7) -0.0083(6) -0.0221(6) 0.0008(6)
Cl3 0.0557(9) 0.0543(9) 0.0185(7) 0.0023(6) -0.0186(6) -0.0088(7)
Cl4 0.0341(7) 0.0331(7) 0.0161(6) -0.0015(5) -0.0013(5) -0.0068(5)
Cl5 0.0471(8) 0.0323(7) 0.0250(7) 0.0000(6) -0.0036(6) -0.0170(6)
Cl6 0.0564(9) 0.0266(7) 0.0444(9) 0.0007(6) -0.0093(7) -0.0222(6)
Cl7 0.0475(8) 0.0261(7) 0.0466(9) -0.0126(6) -0.0194(7) -0.0106(6)
Cl8 0.0464(8) 0.0362(7) 0.0274(7) -0.0116(6) -0.0146(6) -0.0092(6)
Cl9 0.0407(7) 0.0440(8) 0.0226(7) -0.0149(6) -0.0123(5) 0.0022(6)
Cl10 0.0526(9) 0.0407(8) 0.0206(7) -0.0122(6) 0.0066(6) -0.0042(6)
Cl11 0.0275(7) 0.0498(9) 0.0316(8) -0.0093(6) 0.0082(5) -0.0007(6)
Cl12 0.0201(6) 0.0253(6) 0.0255(6) -0.0014(5) -0.0061(5) 0.0000(4)
N1 0.0175(19) 0.0159(19) 0.015(2) -0.0015(16) -0.0048(15) -0.0003(15)
N2 0.021(2) 0.0154(19) 0.015(2) -0.0005(16) -0.0048(16) -0.0022(15)
N3 0.0184(19) 0.0134(18) 0.015(2) -0.0047(15) -0.0056(15) 0.0017(15)
N4 0.025(2) 0.018(2) 0.018(2) -0.0031(16) -0.0120(17) 0.0010(16)
N5 0.020(2) 0.0160(19) 0.0109(19) -0.0012(15) -0.0065(15) 0.0012(15)
N6 0.019(2) 0.0170(19) 0.014(2) -0.0014(16) -0.0047(16) -0.0007(15)
C1 0.021(2) 0.013(2) 0.016(2) -0.0016(18) -0.0060(19) 0.0009(17)
C2 0.022(2) 0.016(2) 0.022(3) -0.0059(19) -0.008(2) 0.0000(18)
C3 0.022(2) 0.023(2) 0.020(3) -0.010(2) -0.007(2) 0.0033(19)
C4 0.028(3) 0.028(3) 0.027(3) -0.014(2) -0.016(2) 0.007(2)
C5 0.039(3) 0.024(3) 0.017(3) -0.006(2) -0.012(2) 0.002(2)
C6 0.032(3) 0.019(2) 0.015(2) -0.0054(19) -0.007(2) 0.000(2)
C7 0.024(2) 0.016(2) 0.014(2) -0.0050(18) -0.0034(19) 0.0006(18)
C8 0.022(2) 0.016(2) 0.015(2) -0.0075(18) -0.0037(18) 0.0007(18)
C9 0.020(2) 0.014(2) 0.019(2) -0.0001(19) -0.0044(19) -0.0002(18)
C10 0.023(2) 0.017(2) 0.023(3) 0.000(2) -0.010(2) 0.0000(19)
C11 0.033(3) 0.020(2) 0.025(3) -0.001(2) -0.010(2) -0.004(2)
C12 0.031(3) 0.023(3) 0.032(3) -0.001(2) -0.011(2) -0.007(2)
C13 0.034(3) 0.019(3) 0.042(3) -0.011(2) -0.020(3) -0.003(2)
C14 0.028(3) 0.022(3) 0.027(3) -0.007(2) -0.013(2) 0.000(2)
C15 0.024(2) 0.017(2) 0.023(3) -0.001(2) -0.011(2) -0.0021(19)
C16 0.020(2) 0.018(2) 0.019(2) -0.0027(19) -0.0115(19) 0.0001(18)
C17 0.026(2) 0.018(2) 0.011(2) -0.0011(18) -0.0088(19) 0.0032(19)
C18 0.028(3) 0.014(2) 0.012(2) 0.0014(18) -0.0052(19) 0.0036(19)
C19 0.033(3) 0.020(2) 0.019(3) -0.001(2) -0.008(2) 0.003(2)
C20 0.032(3) 0.021(2) 0.017(3) -0.002(2) 0.001(2) 0.007(2)
C21 0.027(3) 0.020(2) 0.019(3) 0.002(2) 0.002(2) 0.002(2)
C22 0.021(2) 0.017(2) 0.018(2) -0.0002(19) -0.0041(19) 0.0012(18)
C23 0.021(2) 0.014(2) 0.016(2) -0.0006(18) -0.0041(19) 0.0016(18)
C24 0.018(2) 0.016(2) 0.013(2) 0.0017(18) -0.0043(18) -0.0007(17)
B1 0.017(2) 0.015(2) 0.014(3) 0.000(2) -0.003(2) -0.0001(19)
C1S 0.072(5) 0.040(4) 0.039(4) -0.004(3) -0.010(3) 0.033(4)
C2S 0.067(5) 0.063(5) 0.052(5) -0.018(4) -0.015(4) 0.034(4)
C3S 0.105(8) 0.091(7) 0.056(6) -0.018(5) -0.026(6) 0.067(7)
C4S 0.132(10) 0.075(7) 0.043(5) -0.001(5) -0.010(6) 0.075(7)
C5S 0.075(6) 0.033(4) 0.100(8) 0.022(5) 0.010(6) 0.031(4)
C6S 0.088(6) 0.039(4) 0.100(8) -0.027(5) -0.041(6) 0.041(4)
C7S 0.133(9) 0.078(7) 0.040(5) 0.004(4) 0.000(5) 0.058(7)
C8S 0.045(4) 0.029(4) 0.047(4) -0.017(3) -0.001(3) -0.002(3)
C9S 0.044(4) 0.028(4) 0.044(4) -0.017(4) 0.002(4) -0.004(4)
C10S 0.043(4) 0.032(4) 0.045(5) -0.015(4) -0.001(4) -0.004(4)
C11S 0.047(5) 0.033(5) 0.045(5) -0.014(4) -0.003(4) -0.004(4)
C12S 0.051(4) 0.033(4) 0.044(4) -0.013(4) -0.001(4) -0.002(4)
C13S 0.048(4) 0.029(4) 0.045(4) -0.015(4) 0.002(4) -0.003(4)
C14S 0.061(11) 0.046(10) 0.109(19) -0.049(11) -0.050(11) 0.016(9)

loop_
_atom_type_symbol
_atom_type_description
_atom_type_scat_dispersion_real
_atom_type_scat_dispersion_imag
_atom_type_scat_source
C C 0.0181 0.0091 'International Tables Vol C Tables 4.2.6.8 and 6.1.1.4'
H H 0.0000 0.0000 'International Tables Vol C Tables 4.2.6.8 and 6.1.1.4'
N N 0.0311 0.0180 'International Tables Vol C Tables 4.2.6.8 and 6.1.1.4'
B B 0.0090 0.0039 'International Tables Vol C Tables 4.2.6.8 and 6.1.1.4'
Cl Cl 0.3639 0.7018 'International Tables Vol C Tables 4.2.6.8 and 6.1.1.4'
Br Br -0.6763 1.2805 'International Tables Vol C Tables 4.2.6.8 and 6.1.1.4'

loop_
_geom_angle_atom_site_label_1
_geom_angle_atom_site_label_2
_geom_angle_atom_site_label_3
_geom_angle
C1 N1 C8 113.6(4)
C1 N1 B1 122.8(4)
C8 N1 B1 122.4(4)
C9 N2 C8 116.6(4)
C9 N3 C16 113.3(4)
C9 N3 B1 122.4(4)
C16 N3 B1 122.6(4)
C16 N4 C17 116.7(4)
C17 N5 C24 113.7(4)
C17 N5 B1 122.7(4)
C24 N5 B1 122.3(4)
C1 N6 C24 116.7(4)
N6 C1 N1 122.8(4)
N6 C1 C2 129.6(4)
N1 C1 C2 105.8(4)
C3 C2 C7 120.1(5)
C3 C2 C1 132.7(5)
C7 C2 C1 107.1(4)
C4 C3 C2 118.9(5)
C4 C3 Cl1 122.1(4)
C2 C3 Cl1 119.0(4)
C3 C4 C5 121.0(5)
C3 C4 Cl2 119.3(4)
C5 C4 Cl2 119.7(4)
C6 C5 C4 121.2(5)
C6 C5 Cl3 119.5(4)
C4 C5 Cl3 119.2(4)
C5 C6 C7 118.5(5)
C5 C6 Cl4 121.5(4)
C7 C6 Cl4 120.0(4)
C6 C7 C2 120.2(5)
C6 C7 C8 132.8(5)
C2 C7 C8 106.9(4)
N2 C8 N1 122.7(4)
N2 C8 C7 130.2(4)
N1 C8 C7 105.4(4)
N2 C9 N3 123.0(4)
N2 C9 C10 129.8(4)
N3 C9 C10 105.3(4)
C11 C10 C15 120.6(5)
C11 C10 C9 131.5(5)
C15 C10 C9 107.5(4)
C12 C11 C10 118.8(5)
C12 C11 Cl5 120.8(4)
C10 C11 Cl5 120.4(4)
C11 C12 C13 121.0(5)
C11 C12 Cl6 119.8(5)
C13 C12 Cl6 119.2(4)
C14 C13 C12 120.0(5)
C14 C13 Cl7 119.9(5)
C12 C13 Cl7 120.2(4)
C13 C14 C15 118.7(5)
C13 C14 Cl8 121.2(4)
C15 C14 Cl8 120.0(4)
C14 C15 C10 120.8(5)
C14 C15 C16 131.0(5)
C10 C15 C16 107.8(4)
N4 C16 N3 122.8(4)
N4 C16 C15 130.8(5)
N3 C16 C15 104.8(4)
N4 C17 N5 122.8(4)
N4 C17 C18 130.5(4)
N5 C17 C18 105.4(4)
C19 C18 C23 120.6(5)
C19 C18 C17 132.8(5)
C23 C18 C17 106.6(4)
C18 C19 C20 119.2(5)
C18 C19 Cl9 120.0(4)
C20 C19 Cl9 120.8(4)
C19 C20 C21 120.1(5)
C19 C20 Cl10 120.1(4)
C21 C20 Cl10 119.8(4)
C22 C21 C20 120.8(5)
C22 C21 Cl11 119.5(4)
C20 C21 Cl11 119.7(4)
C21 C22 C23 119.1(5)
C21 C22 Cl12 121.6(4)
C23 C22 Cl12 119.3(4)
C22 C23 C18 120.1(5)
C22 C23 C24 132.4(5)
C18 C23 C24 107.4(4)
N6 C24 N5 122.8(4)
N6 C24 C23 130.5(4)
N5 C24 C23 105.4(4)
N3 B1 N1 106.2(4)
N3 B1 N5 105.7(4)
N1 B1 N5 105.4(4)
N3 B1 Br1 113.8(3)
N1 B1 Br1 113.1(3)
N5 B1 Br1 111.9(3)
C2S C1S C6S 120.0
C2S C1S C7S 117.9(7)
C6S C1S C7S 122.1(7)
C1S C2S C3S 120.0
C1S C2S H2SA 120.0
C3S C2S H2SA 120.0
C4S C3S C2S 120.0
C4S C3S H3SA 120.0
C2S C3S H3SA 120.0
C3S C4S C5S 120.0
C3S C4S H4SA 120.0
C5S C4S H4SA 120.0
C4S C5S C6S 120.0
C4S C5S H5SA 120.0
C6S C5S H5SA 120.0
C5S C6S C1S 120.0
C5S C6S H6SA 120.0
C1S C6S H6SA 120.0
C1S C7S H7SA 109.5
C1S C7S H7SB 109.5
H7SA C7S H7SB 109.5
C1S C7S H7SC 109.5
H7SA C7S H7SC 109.5
H7SB C7S H7SC 109.5
C9S C8S C13S 120.0
C9S C8S C14S 122.1(11)
C13S C8S C14S 117.9(12)
C10S C9S C8S 120.0
C10S C9S H9SA 120.0
C8S C9S H9SA 120.0
C9S C10S C11S 120.0
C9S C10S H10A 120.0
C11S C10S H10A 120.0
C12S C11S C10S 120.0
C12S C11S H11A 120.0
C10S C11S H11A 120.0
C11S C12S C13S 120.0
C11S C12S H12A 120.0
C13S C12S H12A 120.0
C12S C13S C8S 120.0
C12S C13S H13A 120.0
C8S C13S H13A 120.0
C8S C14S H14A 109.5
C8S C14S H14B 109.5
H14A C14S H14B 109.5
C8S C14S H14C 109.5
H14A C14S H14C 109.5
H14B C14S H14C 109.5

loop_
_geom_bond_atom_site_label_1
_geom_bond_atom_site_label_2
_geom_bond_distance
Br1 B1 2.028(5)
Cl1 C3 1.718(5)
Cl2 C4 1.719(5)
Cl3 C5 1.714(5)
Cl4 C6 1.717(5)
Cl5 C11 1.722(6)
Cl6 C12 1.716(6)
Cl7 C13 1.705(5)
Cl8 C14 1.715(6)
Cl9 C19 1.718(5)
Cl10 C20 1.710(5)
Cl11 C21 1.715(5)
Cl12 C22 1.716(5)
N1 C1 1.361(6)
N1 C8 1.365(6)
N1 B1 1.474(7)
N2 C9 1.338(7)
N2 C8 1.347(6)
N3 C9 1.366(6)
N3 C16 1.376(6)
N3 B1 1.469(6)
N4 C16 1.340(7)
N4 C17 1.342(7)
N5 C17 1.363(6)
N5 C24 1.363(6)
N5 B1 1.486(7)
N6 C1 1.342(6)
N6 C24 1.348(6)
C1 C2 1.443(7)
C2 C3 1.397(7)
C2 C7 1.436(7)
C3 C4 1.383(8)
C4 C5 1.404(8)
C5 C6 1.392(8)
C6 C7 1.393(7)
C7 C8 1.453(7)
C9 C10 1.458(7)
C10 C11 1.388(7)
C10 C15 1.405(8)
C11 C12 1.384(8)
C12 C13 1.422(9)
C13 C14 1.390(8)
C14 C15 1.397(7)
C15 C16 1.458(7)
C17 C18 1.464(7)
C18 C19 1.374(8)
C18 C23 1.429(7)
C19 C20 1.409(8)
C20 C21 1.412(8)
C21 C22 1.387(8)
C22 C23 1.397(7)
C23 C24 1.453(7)
C1S C2S 1.3900
C1S C6S 1.3900
C1S C7S 1.530(10)
C2S C3S 1.3900
C2S H2SA 0.9500
C3S C4S 1.3900
C3S H3SA 0.9500
C4S C5S 1.3900
C4S H4SA 0.9500
C5S C6S 1.3900
C5S H5SA 0.9500
C6S H6SA 0.9500
C7S H7SA 0.9800
C7S H7SB 0.9800
C7S H7SC 0.9800
C8S C9S 1.3900
C8S C13S 1.3900
C8S C14S 1.495(15)
C9S C10S 1.3900
C9S H9SA 0.9500
C10S C11S 1.3900
C10S H10A 0.9500
C11S C12S 1.3900
C11S H11A 0.9500
C12S C13S 1.3900
C12S H12A 0.9500
C13S H13A 0.9500
C14S H14A 0.9800
C14S H14B 0.9800
C14S H14C 0.9800

loop_
_geom_torsion_atom_site_label_1
_geom_torsion_atom_site_label_2
_geom_torsion_atom_site_label_3
_geom_torsion_atom_site_label_4
_geom_torsion
C24 N6 C1 N1 -7.5(7)
C24 N6 C1 C2 154.8(5)
C8 N1 C1 N6 154.7(4)
B1 N1 C1 N6 -12.9(7)
C8 N1 C1 C2 -11.2(5)
B1 N1 C1 C2 -178.8(4)
N6 C1 C2 C3 18.0(9)
N1 C1 C2 C3 -177.3(5)
N6 C1 C2 C7 -158.0(5)
N1 C1 C2 C7 6.6(5)
C7 C2 C3 C4 1.5(7)
C1 C2 C3 C4 -174.1(5)
C7 C2 C3 Cl1 -176.7(4)
C1 C2 C3 Cl1 7.7(8)
C2 C3 C4 C5 -1.2(8)
Cl1 C3 C4 C5 177.0(4)
C2 C3 C4 Cl2 179.1(4)
Cl1 C3 C4 Cl2 -2.8(6)
C3 C4 C5 C6 -0.7(8)
Cl2 C4 C5 C6 179.0(4)
C3 C4 C5 Cl3 -177.9(4)
Cl2 C4 C5 Cl3 1.8(6)
C4 C5 C6 C7 2.3(8)
Cl3 C5 C6 C7 179.5(4)
C4 C5 C6 Cl4 -177.9(4)
Cl3 C5 C6 Cl4 -0.7(6)
C5 C6 C7 C2 -1.9(7)
Cl4 C6 C7 C2 178.2(4)
C5 C6 C7 C8 174.3(5)
Cl4 C6 C7 C8 -5.6(8)
C3 C2 C7 C6 0.1(7)
C1 C2 C7 C6 176.7(4)
C3 C2 C7 C8 -177.0(4)
C1 C2 C7 C8 -0.4(5)
C9 N2 C8 N1 7.5(7)
C9 N2 C8 C7 -155.7(5)
C1 N1 C8 N2 -155.8(4)
B1 N1 C8 N2 11.8(7)
C1 N1 C8 C7 10.9(5)
B1 N1 C8 C7 178.6(4)
C6 C7 C8 N2 -17.2(9)
C2 C7 C8 N2 159.4(5)
C6 C7 C8 N1 177.4(5)
C2 C7 C8 N1 -6.0(5)
C8 N2 C9 N3 -7.8(7)
C8 N2 C9 C10 154.2(5)
C16 N3 C9 N2 154.1(4)
B1 N3 C9 N2 -11.3(7)
C16 N3 C9 C10 -11.6(5)
B1 N3 C9 C10 -177.0(4)
N2 C9 C10 C11 15.1(9)
N3 C9 C10 C11 179.5(5)
N2 C9 C10 C15 -158.1(5)
N3 C9 C10 C15 6.3(5)
C15 C10 C11 C12 2.5(8)
C9 C10 C11 C12 -170.0(5)
C15 C10 C11 Cl5 -177.4(4)
C9 C10 C11 Cl5 10.1(8)
C10 C11 C12 C13 -2.9(8)
Cl5 C11 C12 C13 177.0(4)
C10 C11 C12 Cl6 178.3(4)
Cl5 C11 C12 Cl6 -1.8(7)
C11 C12 C13 C14 0.9(9)
Cl6 C12 C13 C14 179.7(4)
C11 C12 C13 Cl7 -178.4(4)
Cl6 C12 C13 Cl7 0.4(7)
C12 C13 C14 C15 1.5(8)
Cl7 C13 C14 C15 -179.1(4)
C12 C13 C14 Cl8 -178.2(4)
Cl7 C13 C14 Cl8 1.1(7)
C13 C14 C15 C10 -1.9(8)
Cl8 C14 C15 C10 177.9(4)
C13 C14 C15 C16 169.7(5)
Cl8 C14 C15 C16 -10.5(8)
C11 C10 C15 C14 -0.1(8)
C9 C10 C15 C14 174.0(5)
C11 C10 C15 C16 -173.5(5)
C9 C10 C15 C16 0.6(5)
C17 N4 C16 N3 9.5(7)
C17 N4 C16 C15 -154.1(5)
C9 N3 C16 N4 -155.3(4)
B1 N3 C16 N4 10.2(7)
C9 N3 C16 C15 11.9(5)
B1 N3 C16 C15 177.4(4)
C14 C15 C16 N4 -13.9(9)
C10 C15 C16 N4 158.5(5)
C14 C15 C16 N3 -179.7(5)
C10 C15 C16 N3 -7.2(5)
C16 N4 C17 N5 -8.8(7)
C16 N4 C17 C18 156.3(5)
C24 N5 C17 N4 156.0(4)
B1 N5 C17 N4 -11.5(7)
C24 N5 C17 C18 -12.2(5)
B1 N5 C17 C18 -179.7(4)
N4 C17 C18 C19 18.7(9)
N5 C17 C18 C19 -174.3(5)
N4 C17 C18 C23 -160.1(5)
N5 C17 C18 C23 6.9(5)
C23 C18 C19 C20 -1.3(7)
C17 C18 C19 C20 -179.9(5)
C23 C18 C19 Cl9 -179.8(4)
C17 C18 C19 Cl9 1.6(8)
C18 C19 C20 C21 3.0(7)
Cl9 C19 C20 C21 -178.4(4)
C18 C19 C20 Cl10 -175.6(4)
Cl9 C19 C20 Cl10 2.9(6)
C19 C20 C21 C22 -1.5(8)
Cl10 C20 C21 C22 177.2(4)
C19 C20 C21 Cl11 178.6(4)
Cl10 C20 C21 Cl11 -2.7(6)
C20 C21 C22 C23 -1.9(7)
Cl11 C21 C22 C23 178.0(4)
C20 C21 C22 Cl12 -179.8(4)
Cl11 C21 C22 Cl12 0.1(6)
C21 C22 C23 C18 3.7(7)
Cl12 C22 C23 C18 -178.4(4)
C21 C22 C23 C24 179.5(5)
Cl12 C22 C23 C24 -2.6(8)
C19 C18 C23 C22 -2.1(7)
C17 C18 C23 C22 176.8(4)
C19 C18 C23 C24 -178.9(4)
C17 C18 C23 C24 0.1(5)
C1 N6 C24 N5 8.0(7)
C1 N6 C24 C23 -156.8(5)
C17 N5 C24 N6 -155.8(4)
B1 N5 C24 N6 11.7(7)
C17 N5 C24 C23 12.3(5)
B1 N5 C24 C23 179.8(4)
C22 C23 C24 N6 -16.5(9)
C18 C23 C24 N6 159.8(5)
C22 C23 C24 N5 176.7(5)
C18 C23 C24 N5 -7.0(5)
C9 N3 B1 N1 26.4(6)
C16 N3 B1 N1 -137.7(4)
C9 N3 B1 N5 138.1(4)
C16 N3 B1 N5 -26.0(6)
C9 N3 B1 Br1 -98.7(5)
C16 N3 B1 Br1 97.2(5)
C1 N1 B1 N3 139.9(4)
C8 N1 B1 N3 -26.6(6)
C1 N1 B1 N5 28.0(6)
C8 N1 B1 N5 -138.5(4)
C1 N1 B1 Br1 -94.6(5)
C8 N1 B1 Br1 98.9(5)
C17 N5 B1 N3 26.8(6)
C24 N5 B1 N3 -139.6(4)
C17 N5 B1 N1 139.0(4)
C24 N5 B1 N1 -27.4(6)
C17 N5 B1 Br1 -97.6(4)
C24 N5 B1 Br1 96.0(4)
C6S C1S C2S C3S 0.0
C7S C1S C2S C3S -178.8(5)
C1S C2S C3S C4S 0.0
C2S C3S C4S C5S 0.0
C3S C4S C5S C6S 0.0
C4S C5S C6S C1S 0.0
C2S C1S C6S C5S 0.0
C7S C1S C6S C5S 178.8(6)
C13S C8S C9S C10S 0.0
C14S C8S C9S C10S 179.3(15)
C8S C9S C10S C11S 0.0
C9S C10S C11S C12S 0.0
C10S C11S C12S C13S 0.0
C11S C12S C13S C8S 0.0
C9S C8S C13S C12S 0.0
C14S C8S C13S C12S -179.3(15)
